data_4331195
loop_
_publ_author_name
'D\'esir\'ee C. Sauer'
'Hubert Wadepohl'
'Lutz H. Gade'

_publ_section_title
;
 Cobalt Alkyl Complexes of a New Family of Chiral
 1,3-Bis(2-pyridylimino)isoindolates and Their Application in Asymmetric
 Hydrosilylation
;
_journal_name_full 'Inorganic Chemistry'
_journal_page_first 12948
_journal_page_last 12958
_journal_paper_doi 10.1021/ic3020749
_journal_volume 51
_journal_year 2012
_chemical_absolute_configuration syn
_chemical_formula_sum 'C40 H37 N5 O2'
_chemical_formula_weight 619.75
_space_group_IT_number 4
_symmetry_cell_setting monoclinic
_symmetry_Int_Tables_number 4
_symmetry_space_group_name_Hall 'P 2yb'
_symmetry_space_group_name_H-M 'P 1 21 1'
_atom_sites_solution_hydrogens mixed
_atom_sites_solution_primary iterative
_atom_sites_solution_secondary difmap
_audit_block_code ga_ds42
_audit_creation_method SHELXL-97
_audit_update_record 'Tue Sep 18 11:59:15 CEST 2012'
_cell_angle_alpha 90.00
_cell_angle_beta 113.144(7)
_cell_angle_gamma 90.00
_cell_formula_units_Z 2
_cell_length_a 15.171(7)
_cell_length_b 7.052(3)
_cell_length_c 16.168(7)
_cell_measurement_reflns_used 8084
_cell_measurement_temperature 100(2)
_cell_measurement_theta_max 31.89
_cell_measurement_theta_min 2.36
_cell_volume 1590.5(12)
_computing_cell_refinement
;
SAINT 8.x (Bruker AXS, 1997-2011). Includes estimated systematic errors
 of the unit cell constants from Monte Carlo simulations.
;
_computing_data_collection 'SMART-5.631 (Bruker AXS, 2003)'
_computing_data_reduction 'SAINT 8.x (Bruker AXS, 1997-2011)'
_computing_publication_material 'encifer 1.4 (CCDC, 2011)'
_computing_structure_refinement 'SHELXL-97 (Sheldrick, 2008)'
_computing_structure_solution 'SUPERFLIP (Palatinus, 2007-2009)'
_diffrn_ambient_environment 'perfluoro polyether oil'
_diffrn_ambient_temperature 100(2)
_diffrn_detector 'CCD plate'
_diffrn_detector_area_resol_mean 8.19
_diffrn_detector_type CCD-PXL-KAF2
_diffrn_measured_fraction_theta_full 0.999
_diffrn_measured_fraction_theta_max 0.958
_diffrn_measurement_device 'three-circle diffractometer'
_diffrn_measurement_device_type 'Bruker AXS Smart 1000'
_diffrn_measurement_method '\f- and \w-scans'
_diffrn_measurement_specimen_support 'polyimid foil'
_diffrn_radiation_monochromator graphite
_diffrn_radiation_probe x-ray
_diffrn_radiation_type MoK\a
_diffrn_radiation_wavelength 0.71073
_diffrn_reflns_av_R_equivalents 0.0329
_diffrn_reflns_av_sigmaI/netI 0.0201
_diffrn_reflns_limit_h_max 22
_diffrn_reflns_limit_h_min -22
_diffrn_reflns_limit_k_max 10
_diffrn_reflns_limit_k_min -10
_diffrn_reflns_limit_l_max 24
_diffrn_reflns_limit_l_min -23
_diffrn_reflns_number 40254
_diffrn_reflns_theta_full 27.50
_diffrn_reflns_theta_max 32.29
_diffrn_reflns_theta_min 2.36
_diffrn_source 'fine-focus sealed tube (Mo)'
_exptl_absorpt_coefficient_mu 0.081
_exptl_absorpt_correction_T_max 0.8623
_exptl_absorpt_correction_T_min 0.8106
_exptl_absorpt_correction_type multi-scan
_exptl_absorpt_process_details
;
multi-scan from symmetry-related measurements (Blessing 1995)
SADABS (Sheldrick & Bruker AXS, 2004-2008)
;
_exptl_crystal_colour 'dark orange'
_exptl_crystal_density_diffrn 1.294
_exptl_crystal_description block
_exptl_crystal_F_000 656
_exptl_crystal_size_max 0.25
_exptl_crystal_size_mid 0.21
_exptl_crystal_size_min 0.11
_refine_diff_density_max 0.579
_refine_diff_density_min -0.261
_refine_diff_density_rms 0.064
_refine_ls_abs_structure_details 'Flack H D (1983), Acta Cryst. A39, 876-881'
_refine_ls_extinction_method none
_refine_ls_goodness_of_fit_ref 1.058
_refine_ls_hydrogen_treatment mixed
_refine_ls_matrix_type full
_refine_ls_number_parameters 507
_refine_ls_number_reflns 5802
_refine_ls_number_restraints 1
_refine_ls_restrained_S_all 1.058
_refine_ls_R_factor_all 0.0453
_refine_ls_R_factor_gt 0.0422
_refine_ls_shift/su_max 0.001
_refine_ls_shift/su_mean 0.000
_refine_ls_structure_factor_coef Fsqd
_refine_ls_weighting_details 'calc w=1/[\s^2^(Fo^2^)+(0.0843P)^2^+0.1304P] where P=(Fo^2^+2Fc^2^)/3'
_refine_ls_weighting_scheme calc
_refine_ls_wR_factor_gt 0.1091
_refine_ls_wR_factor_ref 0.1128
_reflns_number_gt 5463
_reflns_number_total 5802
_reflns_threshold_expression >2sigma(I)
_cod_data_source_file ic3020749_si_002_03.cif
_cod_data_source_block SS-8
_cod_original_cell_volume 1590.6(12)
_cod_original_sg_symbol_H-M 'P 21'
_cod_database_code 4331195
_audit_block_refno 1281
_audit_block_usercomment des490

loop_
_symmetry_equiv_pos_as_xyz
'x, y, z'
'-x, y+1/2, -z'

loop_
_atom_site_label
_atom_site_type_symbol
_atom_site_fract_x
_atom_site_fract_y
_atom_site_fract_z
_atom_site_U_iso_or_equiv
_atom_site_adp_type
_atom_site_occupancy
_atom_site_symmetry_multiplicity
_atom_site_calc_flag
_atom_site_refinement_flags
O1 O 0.26585(9) 0.88489(19) 0.29286(7) 0.0253(2) Uani 1 1 d .
O2 O 0.04001(8) 0.39477(19) 0.24749(7) 0.0239(2) Uani 1 1 d .
N1 N 0.20302(8) 0.65349(18) 0.57822(7) 0.0150(2) Uani 1 1 d .
H1 H 0.1945(14) 0.654(3) 0.5227(14) 0.018 Uiso 1 1 d .
N2 N 0.37683(8) 0.6998(2) 0.64472(7) 0.0160(2) Uani 1 1 d .
N3 N 0.32606(8) 0.6937(2) 0.48315(7) 0.0171(2) Uani 1 1 d .
N4 N 0.04123(8) 0.61204(19) 0.57406(7) 0.0149(2) Uani 1 1 d .
N5 N 0.03864(8) 0.60115(19) 0.42504(7) 0.0154(2) Uani 1 1 d .
C1 C 0.13253(9) 0.6311(2) 0.61273(8) 0.0131(2) Uani 1 1 d .
C2 C 0.18263(9) 0.6416(2) 0.71119(8) 0.0133(2) Uani 1 1 d .
C3 C 0.27863(9) 0.6808(2) 0.73131(8) 0.0137(2) Uani 1 1 d .
C4 C 0.29297(9) 0.6824(2) 0.64618(8) 0.0140(2) Uani 1 1 d .
C5 C 0.14933(9) 0.6161(2) 0.77858(8) 0.0140(2) Uani 1 1 d .
H5 H 0.0870(14) 0.574(3) 0.7660(13) 0.017 Uiso 1 1 d .
C6 C 0.21412(9) 0.6325(2) 0.86862(8) 0.0137(2) Uani 1 1 d .
C7 C 0.31005(9) 0.6907(2) 0.88843(8) 0.0134(2) Uani 1 1 d .
C8 C 0.34289(9) 0.7103(2) 0.81915(8) 0.0142(2) Uani 1 1 d .
H8 H 0.4099(14) 0.756(3) 0.8297(13) 0.017 Uiso 1 1 d .
C9 C 0.39605(10) 0.6942(2) 0.56686(9) 0.0160(2) Uani 1 1 d .
C10 C 0.49441(10) 0.6911(2) 0.58348(9) 0.0168(2) Uani 1 1 d .
H10 H 0.5399(15) 0.693(4) 0.6424(14) 0.020 Uiso 1 1 d .
C11 C 0.52526(9) 0.6865(2) 0.51370(9) 0.0178(2) Uani 1 1 d .
C12 C 0.45346(10) 0.6830(2) 0.42736(9) 0.0177(2) Uani 1 1 d .
C13 C 0.35740(10) 0.6889(2) 0.41614(9) 0.0174(2) Uani 1 1 d .
C14 C 0.46256(11) 0.6740(3) 0.33831(9) 0.0219(3) Uani 1 1 d .
H14A H 0.5124(16) 0.586(4) 0.3352(15) 0.026 Uiso 1 1 d .
H14B H 0.4784(16) 0.798(4) 0.3218(15) 0.026 Uiso 1 1 d .
C15 C 0.36066(11) 0.6144(3) 0.27414(10) 0.0220(3) Uani 1 1 d .
H15A H 0.3416(15) 0.653(4) 0.2099(15) 0.026 Uiso 1 1 d .
H15B H 0.3551(17) 0.480(4) 0.2742(16) 0.026 Uiso 1 1 d .
C16 C 0.29340(11) 0.6911(3) 0.31681(9) 0.0199(3) Uani 1 1 d .
H16 H 0.2309(15) 0.620(4) 0.3037(15) 0.024 Uiso 1 1 d .
C17 C 0.62971(10) 0.6859(3) 0.52935(10) 0.0223(3) Uani 1 1 d .
H17A H 0.6463(4) 0.806(2) 0.5102(11) 0.033 Uiso 1 1 calc R
H17B H 0.6421(3) 0.584(2) 0.4951(11) 0.033 Uiso 1 1 calc R
H17C H 0.6681(5) 0.667(2) 0.5928(9) 0.033 Uiso 1 1 calc R
C18 C 0.19878(12) 0.9044(3) 0.20235(10) 0.0274(3) Uani 1 1 d .
H18A H 0.2261(6) 0.863(2) 0.1640(7) 0.041 Uiso 1 1 calc R
H18B H 0.1818(9) 1.030(2) 0.1907(4) 0.041 Uiso 1 1 calc R
H18C H 0.1451(11) 0.833(2) 0.1939(3) 0.041 Uiso 1 1 calc R
C19 C -0.00798(9) 0.6128(2) 0.48063(8) 0.0141(2) Uani 1 1 d .
C20 C -0.10792(9) 0.6292(2) 0.44958(8) 0.0157(2) Uani 1 1 d .
H20 H -0.1403(14) 0.639(3) 0.4963(13) 0.019 Uiso 1 1 d .
C21 C -0.16416(9) 0.6404(2) 0.35790(9) 0.0150(2) Uani 1 1 d .
C22 C -0.11628(9) 0.6256(2) 0.30022(8) 0.0142(2) Uani 1 1 d .
C23 C -0.01706(9) 0.6041(2) 0.33715(8) 0.0148(2) Uani 1 1 d .
C24 C -0.15430(10) 0.6313(2) 0.19929(9) 0.0172(2) Uani 1 1 d .
H24A H -0.2031(16) 0.735(4) 0.1729(14) 0.021 Uiso 1 1 d .
H24B H -0.1861(15) 0.510(4) 0.1763(15) 0.021 Uiso 1 1 d .
C25 C -0.06224(11) 0.6579(2) 0.18058(9) 0.0210(3) Uani 1 1 d .
H25A H -0.0630(16) 0.593(4) 0.1296(15) 0.025 Uiso 1 1 d .
H25B H -0.0551(16) 0.789(4) 0.1730(15) 0.025 Uiso 1 1 d .
C26 C 0.02141(10) 0.5867(2) 0.26446(9) 0.0178(3) Uani 1 1 d .
H26 H 0.0818(15) 0.658(4) 0.2790(14) 0.021 Uiso 1 1 d .
C27 C -0.27069(9) 0.6725(2) 0.32376(9) 0.0196(3) Uani 1 1 d .
H27A H -0.2891(3) 0.686(2) 0.3736(7) 0.029 Uiso 1 1 calc R
H27B H -0.3035(5) 0.5668(19) 0.2878(10) 0.029 Uiso 1 1 calc R
H27C H -0.2871(3) 0.785(2) 0.2882(11) 0.029 Uiso 1 1 calc R
C28 C 0.10813(11) 0.2992(3) 0.32296(11) 0.0244(3) Uani 1 1 d .
H28A H 0.1261(9) 0.187(2) 0.3043(3) 0.037 Uiso 1 1 calc R
H28B H 0.0812(6) 0.273(2) 0.3639(8) 0.037 Uiso 1 1 calc R
H28C H 0.1613(10) 0.3751(15) 0.3496(8) 0.037 Uiso 1 1 calc R
C29 C 0.18219(9) 0.5761(2) 0.94089(8) 0.0150(2) Uani 1 1 d .
C30 C 0.09465(10) 0.6380(2) 0.94098(9) 0.0186(3) Uani 1 1 d .
H30 H 0.0571(16) 0.727(4) 0.8949(14) 0.022 Uiso 1 1 d .
C31 C 0.06382(11) 0.5758(3) 1.00647(10) 0.0233(3) Uani 1 1 d .
H31 H 0.003(2) 0.608(4) 1.0061(19) 0.028 Uiso 1 1 d .
C32 C 0.11897(12) 0.4491(3) 1.07277(10) 0.0242(3) Uani 1 1 d .
H32 H 0.1012(16) 0.405(4) 1.1181(15) 0.029 Uiso 1 1 d .
C33 C 0.20525(11) 0.3843(3) 1.07201(9) 0.0223(3) Uani 1 1 d .
H33 H 0.2477(16) 0.297(4) 1.1200(15) 0.027 Uiso 1 1 d .
C34 C 0.23706(10) 0.4475(2) 1.00713(9) 0.0181(3) Uani 1 1 d .
H34 H 0.2969(16) 0.405(4) 1.0061(15) 0.022 Uiso 1 1 d .
C35 C 0.37632(9) 0.7418(2) 0.98135(8) 0.0142(2) Uani 1 1 d .
C36 C 0.34818(10) 0.8728(2) 1.03150(9) 0.0169(2) Uani 1 1 d .
H36 H 0.2861(15) 0.917(3) 1.0067(15) 0.020 Uiso 1 1 d .
C37 C 0.41154(10) 0.9263(2) 1.11726(9) 0.0200(3) Uani 1 1 d .
H37 H 0.3948(16) 1.016(4) 1.1559(15) 0.024 Uiso 1 1 d .
C38 C 0.50304(10) 0.8498(2) 1.15411(9) 0.0202(3) Uani 1 1 d .
H38 H 0.5437(16) 0.882(4) 1.2097(15) 0.024 Uiso 1 1 d .
C39 C 0.53190(10) 0.7195(3) 1.10489(9) 0.0212(3) Uani 1 1 d .
H39 H 0.5933(16) 0.663(4) 1.1270(15) 0.025 Uiso 1 1 d .
C40 C 0.46909(10) 0.6671(2) 1.01878(9) 0.0182(3) Uani 1 1 d .
H40 H 0.4894(16) 0.582(4) 0.9863(15) 0.022 Uiso 1 1 d .

loop_
_atom_site_aniso_label
_atom_site_aniso_U_11
_atom_site_aniso_U_22
_atom_site_aniso_U_33
_atom_site_aniso_U_23
_atom_site_aniso_U_13
_atom_site_aniso_U_12
O1 0.0317(6) 0.0265(6) 0.0146(5) 0.0023(4) 0.0056(4) 0.0028(5)
O2 0.0279(5) 0.0295(6) 0.0136(4) 0.0013(4) 0.0075(4) 0.0100(5)
N1 0.0137(4) 0.0212(6) 0.0086(4) 0.0000(4) 0.0028(3) 0.0009(4)
N2 0.0162(5) 0.0219(6) 0.0104(4) 0.0007(4) 0.0057(4) -0.0009(4)
N3 0.0180(5) 0.0220(5) 0.0112(4) 0.0005(4) 0.0055(4) -0.0012(5)
N4 0.0148(5) 0.0187(5) 0.0082(4) -0.0006(4) 0.0015(3) 0.0011(4)
N5 0.0150(4) 0.0199(6) 0.0104(4) -0.0007(4) 0.0039(4) 0.0000(4)
C1 0.0143(5) 0.0155(5) 0.0085(4) 0.0004(4) 0.0035(4) 0.0006(4)
C2 0.0146(5) 0.0159(6) 0.0077(4) -0.0005(4) 0.0026(4) 0.0011(5)
C3 0.0148(5) 0.0170(6) 0.0086(5) 0.0004(4) 0.0037(4) 0.0012(5)
C4 0.0150(5) 0.0166(5) 0.0096(5) -0.0004(5) 0.0039(4) 0.0006(5)
C5 0.0136(5) 0.0173(6) 0.0102(5) -0.0003(4) 0.0037(4) -0.0005(5)
C6 0.0143(5) 0.0165(5) 0.0093(5) 0.0000(4) 0.0038(4) 0.0001(5)
C7 0.0135(5) 0.0168(5) 0.0084(5) -0.0002(4) 0.0025(4) 0.0004(5)
C8 0.0127(5) 0.0193(6) 0.0093(5) -0.0001(4) 0.0029(4) 0.0005(5)
C9 0.0173(5) 0.0188(6) 0.0128(5) 0.0006(5) 0.0070(4) -0.0014(5)
C10 0.0168(5) 0.0202(6) 0.0135(5) 0.0004(5) 0.0058(4) -0.0018(5)
C11 0.0175(6) 0.0203(6) 0.0163(6) 0.0002(5) 0.0076(5) -0.0029(5)
C12 0.0205(6) 0.0209(6) 0.0135(5) 0.0003(5) 0.0087(5) -0.0028(5)
C13 0.0201(6) 0.0205(6) 0.0123(5) 0.0002(5) 0.0069(4) -0.0019(5)
C14 0.0235(6) 0.0304(8) 0.0143(5) -0.0003(6) 0.0103(5) -0.0032(6)
C15 0.0258(6) 0.0273(7) 0.0146(5) -0.0025(5) 0.0097(5) -0.0023(6)
C16 0.0217(6) 0.0249(7) 0.0119(5) 0.0017(5) 0.0054(5) -0.0007(6)
C17 0.0184(6) 0.0288(7) 0.0217(6) -0.0003(6) 0.0101(5) -0.0027(6)
C18 0.0297(8) 0.0355(9) 0.0155(6) 0.0065(6) 0.0072(5) 0.0010(7)
C19 0.0148(5) 0.0166(6) 0.0095(5) -0.0006(4) 0.0034(4) 0.0004(5)
C20 0.0146(5) 0.0202(6) 0.0113(5) -0.0012(5) 0.0039(4) 0.0001(5)
C21 0.0132(5) 0.0164(6) 0.0128(5) -0.0010(4) 0.0023(4) 0.0001(5)
C22 0.0161(5) 0.0152(5) 0.0095(5) -0.0001(4) 0.0030(4) -0.0003(5)
C23 0.0160(5) 0.0175(6) 0.0102(5) 0.0005(4) 0.0043(4) 0.0006(5)
C24 0.0199(6) 0.0189(6) 0.0095(5) 0.0011(5) 0.0021(4) 0.0015(5)
C25 0.0239(6) 0.0276(8) 0.0117(5) 0.0039(5) 0.0072(5) 0.0052(6)
C26 0.0183(6) 0.0239(7) 0.0123(5) 0.0028(5) 0.0070(4) 0.0014(5)
C27 0.0136(5) 0.0254(7) 0.0170(6) -0.0016(5) 0.0029(4) 0.0005(5)
C28 0.0225(7) 0.0282(8) 0.0224(7) 0.0080(6) 0.0088(5) 0.0070(6)
C29 0.0168(5) 0.0178(6) 0.0097(5) -0.0011(4) 0.0046(4) -0.0025(5)
C30 0.0199(6) 0.0229(7) 0.0144(5) 0.0006(5) 0.0084(4) 0.0001(5)
C31 0.0242(6) 0.0300(8) 0.0206(6) 0.0001(6) 0.0142(5) -0.0010(6)
C32 0.0293(7) 0.0296(8) 0.0159(6) 0.0004(6) 0.0113(5) -0.0069(6)
C33 0.0258(7) 0.0253(7) 0.0136(6) 0.0045(5) 0.0055(5) -0.0041(6)
C34 0.0194(6) 0.0213(6) 0.0125(5) 0.0017(5) 0.0050(4) -0.0021(5)
C35 0.0140(5) 0.0184(6) 0.0095(5) 0.0002(4) 0.0038(4) -0.0012(5)
C36 0.0157(5) 0.0221(6) 0.0123(5) -0.0025(5) 0.0049(4) -0.0016(5)
C37 0.0209(6) 0.0265(7) 0.0135(5) -0.0052(5) 0.0077(5) -0.0056(6)
C38 0.0196(6) 0.0293(7) 0.0097(5) -0.0012(5) 0.0036(4) -0.0064(6)
C39 0.0167(6) 0.0294(8) 0.0127(5) 0.0010(5) 0.0008(5) 0.0008(5)
C40 0.0167(5) 0.0230(7) 0.0123(5) 0.0003(5) 0.0027(4) 0.0024(5)

loop_
_atom_type_symbol
_atom_type_description
_atom_type_scat_dispersion_real
_atom_type_scat_dispersion_imag
_atom_type_scat_source
C C 0.0033 0.0000 'International Tables Vol C Tables 4.2.6.8 and 6.1.1.4'
H H 0.0000 0.0000 'International Tables Vol C Tables 4.2.6.8 and 6.1.1.4'
N N 0.0061 0.0000 'International Tables Vol C Tables 4.2.6.8 and 6.1.1.4'
O O 0.0106 0.0000 'International Tables Vol C Tables 4.2.6.8 and 6.1.1.4'

loop_
_geom_angle_atom_site_label_1
_geom_angle_atom_site_label_2
_geom_angle_atom_site_label_3
_geom_angle
C18 O1 C16 112.55(13)
C28 O2 C26 114.56(12)
C4 N1 C1 111.65(11)
C4 N1 H1 121.7(14)
C1 N1 H1 126.6(13)
C4 N2 C9 124.77(11)
C13 N3 C9 114.79(12)
C1 N4 C19 122.82(11)
C23 N5 C19 115.44(11)
N4 C1 N1 131.82(12)
N4 C1 C2 122.13(11)
N1 C1 C2 105.99(11)
C5 C2 C3 121.07(11)
C5 C2 C1 130.79(12)
C3 C2 C1 108.14(11)
C8 C3 C2 121.32(11)
C8 C3 C4 130.71(12)
C2 C3 C4 107.97(11)
N2 C4 N1 132.04(12)
N2 C4 C3 121.79(11)
N1 C4 C3 106.10(11)
C2 C5 C6 118.87(12)
C2 C5 H5 121.5(12)
C6 C5 H5 119.2(12)
C5 C6 C7 119.63(11)
C5 C6 C29 118.80(12)
C7 C6 C29 121.44(11)
C8 C7 C6 120.17(11)
C8 C7 C35 118.21(12)
C6 C7 C35 121.54(11)
C3 C8 C7 118.47(12)
C3 C8 H8 118.3(11)
C7 C8 H8 123.0(11)
N3 C9 N2 122.74(12)
N3 C9 C10 123.17(12)
N2 C9 C10 114.09(11)
C11 C10 C9 121.20(12)
C11 C10 H10 118.9(13)
C9 C10 H10 119.9(13)
C10 C11 C12 115.87(12)
C10 C11 C17 122.40(12)
C12 C11 C17 121.73(12)
C11 C12 C13 119.65(12)
C11 C12 C14 129.17(13)
C13 C12 C14 111.18(12)
N3 C13 C12 125.29(12)
N3 C13 C16 124.88(13)
C12 C13 C16 109.83(11)
C12 C14 C15 102.18(12)
C12 C14 H14A 115.7(13)
C15 C14 H14A 112.2(14)
C12 C14 H14B 110.6(14)
C15 C14 H14B 110.5(13)
H14A C14 H14B 106(2)
C16 C15 C14 105.58(12)
C16 C15 H15A 113.5(13)
C14 C15 H15A 115.4(13)
C16 C15 H15B 106.0(14)
C14 C15 H15B 109.7(15)
H15A C15 H15B 106(2)
O1 C16 C13 107.02(13)
O1 C16 C15 112.81(13)
C13 C16 C15 102.13(12)
O1 C16 H16 105.4(14)
C13 C16 H16 111.8(12)
C15 C16 H16 117.4(13)
C11 C17 H17A 109.5
C11 C17 H17B 109.5
H17A C17 H17B 109.5
C11 C17 H17C 109.5
H17A C17 H17C 109.5
H17B C17 H17C 109.5
O1 C18 H18A 109.5
O1 C18 H18B 109.5
H18A C18 H18B 109.5
O1 C18 H18C 109.5
H18A C18 H18C 109.5
H18B C18 H18C 109.5
N5 C19 N4 121.56(12)
N5 C19 C20 122.93(11)
N4 C19 C20 115.50(11)
C21 C20 C19 120.66(11)
C21 C20 H20 119.8(11)
C19 C20 H20 119.5(11)
C20 C21 C22 116.49(12)
C20 C21 C27 121.29(12)
C22 C21 C27 122.20(12)
C23 C22 C21 118.76(11)
C23 C22 C24 110.95(11)
C21 C22 C24 130.28(12)
N5 C23 C22 125.62(12)
N5 C23 C26 123.36(12)
C22 C23 C26 111.02(11)
C22 C24 C25 102.95(11)
C22 C24 H24A 112.6(12)
C25 C24 H24A 113.4(13)
C22 C24 H24B 108.1(13)
C25 C24 H24B 112.2(13)
H24A C24 H24B 107.5(18)
C26 C25 C24 106.46(11)
C26 C25 H25A 109.8(15)
C24 C25 H25A 114.3(14)
C26 C25 H25B 109.8(14)
C24 C25 H25B 107.5(14)
H25A C25 H25B 109(2)
O2 C26 C23 113.09(12)
O2 C26 C25 107.30(12)
C23 C26 C25 102.90(11)
O2 C26 H26 107.1(14)
C23 C26 H26 112.3(12)
C25 C26 H26 114.1(13)
C21 C27 H27A 109.5
C21 C27 H27B 109.5
H27A C27 H27B 109.5
C21 C27 H27C 109.5
H27A C27 H27C 109.5
H27B C27 H27C 109.5
O2 C28 H28A 109.5
O2 C28 H28B 109.5
H28A C28 H28B 109.5
O2 C28 H28C 109.5
H28A C28 H28C 109.5
H28B C28 H28C 109.5
C30 C29 C34 118.72(13)
C30 C29 C6 121.41(12)
C34 C29 C6 119.71(12)
C31 C30 C29 120.51(14)
C31 C30 H30 121.3(13)
C29 C30 H30 118.2(13)
C30 C31 C32 120.65(15)
C30 C31 H31 122.5(17)
C32 C31 H31 116.7(17)
C33 C32 C31 119.09(14)
C33 C32 H32 117.6(15)
C31 C32 H32 123.3(15)
C34 C33 C32 120.58(15)
C34 C33 H33 118.2(13)
C32 C33 H33 121.1(13)
C33 C34 C29 120.44(14)
C33 C34 H34 121.6(14)
C29 C34 H34 118.0(14)
C40 C35 C36 118.77(12)
C40 C35 C7 120.80(12)
C36 C35 C7 120.36(12)
C37 C36 C35 120.41(13)
C37 C36 H36 122.0(14)
C35 C36 H36 117.6(14)
C38 C37 C36 120.32(14)
C38 C37 H37 116.1(13)
C36 C37 H37 123.6(13)
C37 C38 C39 119.81(13)
C37 C38 H38 120.6(15)
C39 C38 H38 119.6(16)
C40 C39 C38 120.01(14)
C40 C39 H39 116.8(14)
C38 C39 H39 123.2(14)
C39 C40 C35 120.66(13)
C39 C40 H40 119.3(14)
C35 C40 H40 120.1(14)

loop_
_geom_bond_atom_site_label_1
_geom_bond_atom_site_label_2
_geom_bond_distance
O1 C18 1.4230(19)
O1 C16 1.437(2)
O2 C28 1.4213(19)
O2 C26 1.431(2)
N1 C4 1.3901(17)
N1 C1 1.3960(17)
N1 H1 0.86(2)
N2 C4 1.2876(18)
N2 C9 1.4000(17)
N3 C13 1.3438(17)
N3 C9 1.3527(17)
N4 C1 1.2832(17)
N4 C19 1.3974(16)
N5 C23 1.3378(16)
N5 C19 1.3472(16)
C1 C2 1.4719(17)
C2 C5 1.3811(17)
C2 C3 1.3896(18)
C3 C8 1.3865(17)
C3 C4 1.4755(17)
C5 C6 1.4050(17)
C5 H5 0.93(2)
C6 C7 1.4222(19)
C6 C29 1.4842(18)
C7 C8 1.4001(17)
C7 C35 1.4867(18)
C8 H8 1.02(2)
C9 C10 1.4086(19)
C10 C11 1.3813(18)
C10 H10 0.93(2)
C11 C12 1.3931(19)
C11 C17 1.503(2)
C12 C13 1.397(2)
C12 C14 1.5007(19)
C13 C16 1.5154(19)
C14 C15 1.543(2)
C14 H14A 0.99(2)
C14 H14B 0.97(3)
C15 C16 1.537(2)
C15 H15A 1.00(2)
C15 H15B 0.95(3)
C16 H16 1.02(2)
C17 H17A 0.9697
C17 H17B 0.9697
C17 H17C 0.9697
C18 H18A 0.9190
C18 H18B 0.9190
C18 H18C 0.9190
C19 C20 1.4020(19)
C20 C21 1.3918(17)
C20 H20 1.053(19)
C21 C22 1.3932(18)
C21 C27 1.506(2)
C22 C23 1.3924(18)
C22 C24 1.5024(18)
C23 C26 1.5086(18)
C24 C25 1.552(2)
C24 H24A 1.01(2)
C24 H24B 0.98(2)
C25 C26 1.533(2)
C25 H25A 0.94(2)
C25 H25B 0.95(3)
C26 H26 0.99(2)
C27 H27A 0.9561
C27 H27B 0.9561
C27 H27C 0.9561
C28 H28A 0.9219
C28 H28B 0.9219
C28 H28C 0.9219
C29 C30 1.399(2)
C29 C34 1.401(2)
C30 C31 1.3861(19)
C30 H30 0.97(2)
C31 C32 1.394(2)
C31 H31 0.94(3)
C32 C33 1.391(2)
C32 H32 0.93(2)
C33 C34 1.389(2)
C33 H33 1.00(3)
C34 H34 0.96(2)
C35 C40 1.3980(19)
C35 C36 1.402(2)
C36 C37 1.3932(19)
C36 H36 0.92(2)
C37 C38 1.387(2)
C37 H37 0.99(2)
C38 C39 1.394(2)
C38 H38 0.90(2)
C39 C40 1.3926(19)
C39 H39 0.95(2)
C40 H40 0.93(3)

loop_
_geom_torsion_atom_site_label_1
_geom_torsion_atom_site_label_2
_geom_torsion_atom_site_label_3
_geom_torsion_atom_site_label_4
_geom_torsion
C19 N4 C1 N1 -0.8(3)
C19 N4 C1 C2 176.21(12)
C4 N1 C1 N4 175.74(16)
C4 N1 C1 C2 -1.62(16)
N4 C1 C2 C5 7.2(2)
N1 C1 C2 C5 -175.16(15)
N4 C1 C2 C3 -174.14(14)
N1 C1 C2 C3 3.54(15)
C5 C2 C3 C8 -5.0(2)
C1 C2 C3 C8 176.11(13)
C5 C2 C3 C4 174.81(13)
C1 C2 C3 C4 -4.03(15)
C9 N2 C4 N1 0.6(3)
C9 N2 C4 C3 177.09(14)
C1 N1 C4 N2 176.10(16)
C1 N1 C4 C3 -0.78(16)
C8 C3 C4 N2 5.6(3)
C2 C3 C4 N2 -174.24(14)
C8 C3 C4 N1 -177.12(15)
C2 C3 C4 N1 3.04(16)
C3 C2 C5 C6 0.7(2)
C1 C2 C5 C6 179.25(13)
C2 C5 C6 C7 5.4(2)
C2 C5 C6 C29 -170.61(13)
C5 C6 C7 C8 -7.4(2)
C29 C6 C7 C8 168.53(14)
C5 C6 C7 C35 169.43(13)
C29 C6 C7 C35 -14.7(2)
C2 C3 C8 C7 3.0(2)
C4 C3 C8 C7 -176.80(14)
C6 C7 C8 C3 3.1(2)
C35 C7 C8 C3 -173.77(13)
C13 N3 C9 N2 179.69(14)
C13 N3 C9 C10 0.4(2)
C4 N2 C9 N3 8.7(2)
C4 N2 C9 C10 -171.95(15)
N3 C9 C10 C11 -0.3(3)
N2 C9 C10 C11 -179.65(14)
C9 C10 C11 C12 -0.7(2)
C9 C10 C11 C17 179.11(16)
C10 C11 C12 C13 1.5(2)
C17 C11 C12 C13 -178.29(16)
C10 C11 C12 C14 -178.68(16)
C17 C11 C12 C14 1.5(3)
C9 N3 C13 C12 0.5(2)
C9 N3 C13 C16 -178.79(15)
C11 C12 C13 N3 -1.5(3)
C14 C12 C13 N3 178.62(15)
C11 C12 C13 C16 177.88(15)
C14 C12 C13 C16 -1.97(19)
C11 C12 C14 C15 163.66(17)
C13 C12 C14 C15 -16.52(19)
C12 C14 C15 C16 28.20(17)
C18 O1 C16 C13 -175.10(12)
C18 O1 C16 C15 73.36(16)
N3 C13 C16 O1 80.34(19)
C12 C13 C16 O1 -99.08(15)
N3 C13 C16 C15 -160.95(16)
C12 C13 C16 C15 19.64(17)
C14 C15 C16 O1 85.25(15)
C14 C15 C16 C13 -29.28(16)
C23 N5 C19 N4 -179.76(13)
C23 N5 C19 C20 -0.7(2)
C1 N4 C19 N5 11.5(2)
C1 N4 C19 C20 -167.56(14)
N5 C19 C20 C21 -2.1(2)
N4 C19 C20 C21 176.99(13)
C19 C20 C21 C22 2.9(2)
C19 C20 C21 C27 -175.44(14)
C20 C21 C22 C23 -1.0(2)
C27 C21 C22 C23 177.28(14)
C20 C21 C22 C24 179.84(14)
C27 C21 C22 C24 -1.9(2)
C19 N5 C23 C22 2.8(2)
C19 N5 C23 C26 -178.12(13)
C21 C22 C23 N5 -1.9(2)
C24 C22 C23 N5 177.37(14)
C21 C22 C23 C26 178.87(13)
C24 C22 C23 C26 -1.84(17)
C23 C22 C24 C25 -12.91(16)
C21 C22 C24 C25 166.28(15)
C22 C24 C25 C26 22.40(15)
C28 O2 C26 C23 -59.89(16)
C28 O2 C26 C25 -172.66(12)
N5 C23 C26 O2 81.28(17)
C22 C23 C26 O2 -99.49(14)
N5 C23 C26 C25 -163.29(14)
C22 C23 C26 C25 15.93(16)
C24 C25 C26 O2 96.20(13)
C24 C25 C26 C23 -23.32(15)
C5 C6 C29 C30 -47.8(2)
C7 C6 C29 C30 136.26(15)
C5 C6 C29 C34 127.52(15)
C7 C6 C29 C34 -48.4(2)
C34 C29 C30 C31 1.2(2)
C6 C29 C30 C31 176.59(14)
C29 C30 C31 C32 -0.7(3)
C30 C31 C32 C33 -0.5(3)
C31 C32 C33 C34 1.2(3)
C32 C33 C34 C29 -0.6(2)
C30 C29 C34 C33 -0.6(2)
C6 C29 C34 C33 -176.03(14)
C8 C7 C35 C40 -51.3(2)
C6 C7 C35 C40 131.81(15)
C8 C7 C35 C36 125.69(15)
C6 C7 C35 C36 -51.2(2)
C40 C35 C36 C37 -0.4(2)
C7 C35 C36 C37 -177.52(14)
C35 C36 C37 C38 -0.3(2)
C36 C37 C38 C39 0.3(2)
C37 C38 C39 C40 0.3(2)
C38 C39 C40 C35 -1.1(2)
C36 C35 C40 C39 1.1(2)
C7 C35 C40 C39 178.16(14)

loop_
_cod_related_entry_id
_cod_related_entry_database
_cod_related_entry_code
1 ChemSpider 30661259
